data_2012450
loop_
_publ_author_name
'Bolos, C. A.'
'Christidis, P. C.'

_publ_section_title Hexa-\m-chloro-\m~4~-oxo-tetrakis[(4,5-dihydro-2-methyl-1,2-thiazole-\k<i>N</i>)copper(II)]
_journal_issue 1
_journal_name_full 'Acta Crystallographica Section C'
_journal_page_first m29
_journal_page_last m30
_journal_paper_doi 10.1107/S0108270101016870
_journal_volume 58
_journal_year 2002
_chemical_formula_moiety 'C16 H28 Cl6 Cu4 N4 O S4'
_chemical_formula_sum 'C16 H28 Cl6 Cu4 N4 O S4'
_chemical_formula_weight 887.52
_chemical_name_systematic
;
 \m~4~-oxo-hexa-\m-chloro-tetrakis[(2-methyl-2-thiazoline)copper(II)]
;
_space_group_IT_number 60
_symmetry_cell_setting orthorhombic
_symmetry_space_group_name_Hall '-P 2n 2ab'
_symmetry_space_group_name_H-M 'P b c n'
_atom_sites_solution_hydrogens geom
_atom_sites_solution_primary direct
_atom_sites_solution_secondary difmap
_cell_angle_alpha 90.00
_cell_angle_beta 90.00
_cell_angle_gamma 90.00
_cell_formula_units_Z 4
_cell_length_a 10.3705(18)
_cell_length_b 14.903(2)
_cell_length_c 20.375(4)
_cell_measurement_reflns_used 15
_cell_measurement_temperature 293(2)
_cell_measurement_theta_max 11.48
_cell_measurement_theta_min 8.17
_cell_volume 3149.0(9)
_computing_cell_refinement DIF4
_computing_data_collection 'DIF4 (Stoe & Cie, 1988)'
_computing_data_reduction 'REDU4 (Stoe & Cie, 1988)'
_computing_molecular_graphics 'DIAMOND (Bergerhoff, 1996)'
_computing_publication_material SHELXL97
_computing_structure_refinement 'SHELXL97 (Sheldrick, 1997)'
_computing_structure_solution 'SHELXS97 (Sheldrick, 1990)'
_diffrn_ambient_temperature 293(2)
_diffrn_measured_fraction_theta_full 1.00
_diffrn_measured_fraction_theta_max 1.00
_diffrn_measurement_device_type 'Upgraded Philips PW1100'
_diffrn_measurement_method \q/2\q
_diffrn_radiation_monochromator graphite
_diffrn_radiation_source 'fine-focus sealed tube'
_diffrn_radiation_type MoK\a
_diffrn_radiation_wavelength .71070
_diffrn_reflns_av_R_equivalents .1014
_diffrn_reflns_av_sigmaI/netI .1642
_diffrn_reflns_limit_h_max 12
_diffrn_reflns_limit_h_min -12
_diffrn_reflns_limit_k_max 17
_diffrn_reflns_limit_k_min -17
_diffrn_reflns_limit_l_max 24
_diffrn_reflns_limit_l_min 0
_diffrn_reflns_number 5588
_diffrn_reflns_theta_full 24.99
_diffrn_reflns_theta_max 24.99
_diffrn_reflns_theta_min 2.39
_diffrn_standards_decay_% 10
_diffrn_standards_interval_time 120
_diffrn_standards_number 3
_exptl_absorpt_coefficient_mu 3.459
_exptl_absorpt_correction_T_max .652
_exptl_absorpt_correction_T_min .448
_exptl_absorpt_correction_type \y-scan
_exptl_absorpt_process_details 'EMPIR (Stoe & Cie, 1988)'
_exptl_crystal_colour brown
_exptl_crystal_density_diffrn 1.872
_exptl_crystal_density_meas 1.87
_exptl_crystal_density_method 'flotation in a mixture of CCl~4~/CH~3~I'
_exptl_crystal_description plate
_exptl_crystal_F_000 1768
_exptl_crystal_size_max .23
_exptl_crystal_size_mid .13
_exptl_crystal_size_min .04
_refine_diff_density_max .714
_refine_diff_density_min -.597
_refine_ls_extinction_method none
_refine_ls_goodness_of_fit_ref .901
_refine_ls_hydrogen_treatment constr
_refine_ls_matrix_type full
_refine_ls_number_parameters 162
_refine_ls_number_reflns 2775
_refine_ls_number_restraints 0
_refine_ls_restrained_S_all .901
_refine_ls_R_factor_all .1708
_refine_ls_R_factor_gt .0635
_refine_ls_shift/su_max .020
_refine_ls_shift/su_mean .001
_refine_ls_structure_factor_coef Fsqd
_refine_ls_weighting_details 'w=1/[\s^2^(Fo^2^)+(0.0540P)^2^] where P=(Fo^2^+2Fc^2^)/3'
_refine_ls_weighting_scheme calc
_refine_ls_wR_factor_gt .1033
_refine_ls_wR_factor_ref .1270
_reflns_number_gt 1273
_reflns_number_total 2775
_reflns_threshold_expression I>2\s(I)
_cod_data_source_file sk1502.cif
_cod_data_source_block I
_cod_original_cell_volume 3148.9(9)
_cod_database_code 2012450

loop_
_symmetry_equiv_pos_as_xyz
'x, y, z'
'-x+1/2, -y+1/2, z+1/2'
'-x, y, -z+1/2'
'x+1/2, -y+1/2, -z'
'-x, -y, -z'
'x-1/2, y-1/2, -z-1/2'
'x, -y, z-1/2'
'-x-1/2, y-1/2, z'

loop_
_atom_site_label
_atom_site_fract_x
_atom_site_fract_y
_atom_site_fract_z
_atom_site_U_iso_or_equiv
_atom_site_adp_type
_atom_site_calc_flag
_atom_site_refinement_flags
_atom_site_occupancy
_atom_site_disorder_assembly
_atom_site_disorder_group
_atom_site_type_symbol
C1 .2640(8) .3495(6) .4212(4) .035(2) Uani d . 1 . . C
C2 .2378(9) .4632(6) .3483(5) .050(3) Uani d . 1 . . C
H2A .1611 .4964 .3360 .060 Uiso calc R 1 . . H
H2B .2925 .4581 .3099 .060 Uiso calc R 1 . . H
C3 .3096(9) .5138(6) .4023(4) .054(3) Uani d . 1 . . C
H3A .2516 .5528 .4264 .064 Uiso calc R 1 . . H
H3B .3789 .5497 .3840 .064 Uiso calc R 1 . . H
C4 .2571(9) .2591(7) .4518(5) .054(3) Uani d . 1 . . C
H4A .1689 .2447 .4614 .081 Uiso calc R 1 . . H
H4B .3062 .2589 .4918 .081 Uiso calc R 1 . . H
H4C .2918 .2153 .4221 .081 Uiso calc R 1 . . H
C5 .3496(10) .1194(9) .1237(5) .063(3) Uani d . 1 . . C
C6 .2292(11) -.0072(7) .1350(5) .078(4) Uani d . 1 . . C
H6A .1447 -.0136 .1152 .094 Uiso calc R 1 . . H
H6B .2317 -.0440 .1742 .094 Uiso calc R 1 . . H
C7 .3324(15) -.0392(9) .0868(6) .122(6) Uani d . 1 . . C
H7A .2925 -.0591 .0463 .147 Uiso calc R 1 . . H
H7B .3802 -.0889 .1055 .147 Uiso calc R 1 . . H
C8 .3933(9) .2119(10) .1308(6) .099(5) Uani d . 1 . . C
H8A .3199 .2510 .1340 .149 Uiso calc R 1 . . H
H8B .4439 .2285 .0932 .149 Uiso calc R 1 . . H
H8C .4448 .2173 .1697 .149 Uiso calc R 1 . . H
Cl1 .2729(2) .20436(17) .28580(12) .0534(7) Uani d . 1 . . Cl
Cl2 .0000 .4174(2) .2500 .0549(10) Uani d S 1 . . Cl
Cl3 .0000 .0296(2) .2500 .0483(9) Uani d S 1 . . Cl
Cl4 .0481(2) .22807(16) .10777(11) .0457(6) Uani d . 1 . . Cl
N1 .2014(6) .3738(4) .3710(3) .0338(18) Uani d . 1 . . N
N2 .2508(8) .0859(6) .1524(3) .051(2) Uani d . 1 . . N
O1 .0000 .2263(5) .2500 .0222(17) Uani d S 1 . . O
S1 .3727(2) .42602(17) .45479(13) .0548(7) Uani d . 1 . . S
S2 .4347(4) .0500(3) .07156(19) .1196(16) Uani d . 1 . . S
Cu1 .09508(9) .29778(6) .31167(5) .0324(3) Uani d . 1 . . Cu
Cu2 .12283(9) .15368(7) .20396(5) .0371(3) Uani d . 1 . . Cu

loop_
_atom_site_aniso_label
_atom_site_aniso_U_11
_atom_site_aniso_U_22
_atom_site_aniso_U_33
_atom_site_aniso_U_12
_atom_site_aniso_U_13
_atom_site_aniso_U_23
C1 .031(5) .042(5) .032(5) -.008(5) .007(5) -.009(5)
C2 .049(6) .045(6) .057(7) -.008(5) .004(6) -.003(5)
C3 .066(7) .052(7) .044(7) -.013(6) .005(6) -.015(5)
C4 .043(6) .062(7) .056(7) .005(5) -.021(6) .001(5)
C5 .029(6) .114(10) .046(7) .029(6) -.005(6) -.010(7)
C6 .106(10) .067(8) .062(8) .048(7) -.016(8) -.015(6)
C7 .190(16) .116(11) .062(9) .133(12) -.014(10) -.031(9)
C8 .026(6) .190(16) .082(10) -.022(8) .015(6) -.017(10)
Cl1 .0275(12) .0781(18) .0546(16) .0097(13) -.0077(11) -.0240(14)
Cl2 .078(3) .0347(19) .052(2) .000 -.025(2) .000
Cl3 .045(2) .0370(19) .063(2) .000 -.0043(19) .000
Cl4 .0431(14) .0592(15) .0348(14) .0112(12) .0090(12) .0010(12)
N1 .039(5) .033(4) .029(5) -.006(4) .001(4) -.005(3)
N2 .043(5) .076(7) .034(5) .030(5) -.004(5) -.013(4)
O1 .018(4) .037(4) .011(4) .000 .009(3) .000
S1 .0498(18) .0566(16) .0579(17) -.0109(13) -.0131(15) -.0107(13)
S2 .091(3) .196(4) .071(3) .082(3) .019(2) -.019(3)
Cu1 .0304(6) .0361(6) .0308(6) -.0037(5) -.0005(5) -.0018(5)
Cu2 .0306(6) .0451(6) .0355(6) .0074(5) .0023(5) -.0064(5)

loop_
_atom_type_symbol
_atom_type_description
_atom_type_scat_dispersion_real
_atom_type_scat_dispersion_imag
_atom_type_scat_source
C C .0033 .0016 'International Tables Vol C Tables 4.2.6.8 and 6.1.1.4'
H H .0000 .0000 'International Tables Vol C Tables 4.2.6.8 and 6.1.1.4'
Cl Cl .1484 .1585 'International Tables Vol C Tables 4.2.6.8 and 6.1.1.4'
N N .0061 .0033 'International Tables Vol C Tables 4.2.6.8 and 6.1.1.4'
O O .0106 .0060 'International Tables Vol C Tables 4.2.6.8 and 6.1.1.4'
S S .1246 .1234 'International Tables Vol C Tables 4.2.6.8 and 6.1.1.4'
Cu Cu .3201 1.2651 'International Tables Vol C Tables 4.2.6.8 and 6.1.1.4'

loop_
_geom_angle_atom_site_label_1
_geom_angle_atom_site_label_2
_geom_angle_atom_site_label_3
_geom_angle_site_symmetry_1
_geom_angle_site_symmetry_3
_geom_angle
_geom_angle_publ_flag
N1 C1 C4 . . 125.0(8) no
N1 C1 S1 . . 117.6(7) no
C4 C1 S1 . . 117.3(6) no
N1 C2 C3 . . 110.4(8) no
N1 C2 H2A . . 109.6 no
C3 C2 H2A . . 109.6 no
N1 C2 H2B . . 109.6 no
C3 C2 H2B . . 109.6 no
H2A C2 H2B . . 108.1 no
C2 C3 S1 . . 104.1(6) no
C2 C3 H3A . . 110.9 no
S1 C3 H3A . . 110.9 no
C2 C3 H3B . . 110.9 no
S1 C3 H3B . . 110.9 no
H3A C3 H3B . . 108.9 no
C1 C4 H4A . . 109.5 no
C1 C4 H4B . . 109.5 no
H4A C4 H4B . . 109.5 no
C1 C4 H4C . . 109.5 no
H4A C4 H4C . . 109.5 no
H4B C4 H4C . . 109.5 no
N2 C5 C8 . . 124.9(10) no
N2 C5 S2 . . 117.1(10) no
C8 C5 S2 . . 118.0(9) no
N2 C6 C7 . . 110.4(10) no
N2 C6 H6A . . 109.6 no
C7 C6 H6A . . 109.6 no
N2 C6 H6B . . 109.6 no
C7 C6 H6B . . 109.6 no
H6A C6 H6B . . 108.1 no
C6 C7 S2 . . 107.8(8) no
C6 C7 H7A . . 110.2 no
S2 C7 H7A . . 110.2 no
C6 C7 H7B . . 110.2 no
S2 C7 H7B . . 110.2 no
H7A C7 H7B . . 108.5 no
C5 C8 H8A . . 109.5 no
C5 C8 H8B . . 109.5 no
H8A C8 H8B . . 109.5 no
C5 C8 H8C . . 109.5 no
H8A C8 H8C . . 109.5 no
H8B C8 H8C . . 109.5 no
Cu1 Cl1 Cu2 . . 80.51(8) yes
Cu1 Cl2 Cu1 3 . 83.73(11) yes
Cu2 Cl3 Cu2 3 . 81.08(10) yes
Cu2 Cl4 Cu1 . 3 80.96(8) yes
C1 N1 C2 . . 112.6(7) no
C1 N1 Cu1 . . 127.8(6) no
C2 N1 Cu1 . . 118.0(5) no
C5 N2 C6 . . 112.7(9) no
C5 N2 Cu2 . . 125.5(8) no
C6 N2 Cu2 . . 121.2(7) no
Cu2 O1 Cu2 3 . 111.2(3) yes
Cu2 O1 Cu1 3 . 109.53(4) yes
Cu2 O1 Cu1 . . 106.99(4) yes
Cu2 O1 Cu1 3 3 106.99(4) yes
Cu2 O1 Cu1 . 3 109.53(4) yes
Cu1 O1 Cu1 . 3 112.6(3) yes
C1 S1 C3 . . 90.4(4) no
C5 S2 C7 . . 92.1(6) no
O1 Cu1 N1 . . 176.4(2) yes
O1 Cu1 Cl1 . . 85.88(13) yes
N1 Cu1 Cl1 . . 92.2(2) yes
O1 Cu1 Cl2 . . 81.83(18) yes
N1 Cu1 Cl2 . . 97.1(2) yes
Cl1 Cu1 Cl2 . . 129.89(8) yes
O1 Cu1 Cl4 . 3 83.78(10) yes
N1 Cu1 Cl4 . 3 99.8(2) yes
Cl1 Cu1 Cl4 . 3 111.86(10) yes
Cl2 Cu1 Cl4 . 3 114.74(7) yes
O1 Cu2 N2 . . 176.1(3) yes
O1 Cu2 Cl4 . . 85.62(11) yes
N2 Cu2 Cl4 . . 91.1(2) yes
O1 Cu2 Cl1 . . 85.02(8) yes
N2 Cu2 Cl1 . . 95.5(2) yes
Cl4 Cu2 Cl1 . . 129.46(10) yes
O1 Cu2 Cl3 . . 83.85(18) yes
N2 Cu2 Cl3 . . 99.7(3) yes
Cl4 Cu2 Cl3 . . 120.05(7) yes
Cl1 Cu2 Cl3 . . 108.08(7) yes

loop_
_geom_bond_atom_site_label_1
_geom_bond_atom_site_label_2
_geom_bond_site_symmetry_2
_geom_bond_distance
_geom_bond_publ_flag
C1 N1 . 1.264(10) no
C1 C4 . 1.487(11) no
C1 S1 . 1.743(8) no
C2 N1 . 1.460(10) no
C2 C3 . 1.527(11) no
C2 H2A . .9700 no
C2 H2B . .9700 no
C3 S1 . 1.812(10) no
C3 H3A . .9700 no
C3 H3B . .9700 no
C4 H4A . .9600 no
C4 H4B . .9600 no
C4 H4C . .9600 no
C5 N2 . 1.282(12) no
C5 C8 . 1.458(16) no
C5 S2 . 1.726(11) no
C6 N2 . 1.448(12) no
C6 C7 . 1.528(14) no
C6 H6A . .9700 no
C6 H6B . .9700 no
C7 S2 . 1.728(16) no
C7 H7A . .9700 no
C7 H7B . .9700 no
C8 H8A . .9600 no
C8 H8B . .9600 no
C8 H8C . .9600 no
Cl1 Cu1 . 2.370(2) yes
Cl1 Cu2 . 2.402(2) yes
Cl2 Cu1 3 2.393(2) no
Cl2 Cu1 . 2.393(2) yes
Cl3 Cu2 3 2.434(3) no
Cl3 Cu2 . 2.434(3) yes
Cl4 Cu2 . 2.381(3) yes
Cl4 Cu1 3 2.445(2) yes
N1 Cu1 . 1.991(7) yes
N2 Cu2 . 1.972(7) yes
O1 Cu2 3 1.917(4) no
O1 Cu2 . 1.917(4) yes
O1 Cu1 . 1.920(4) yes
O1 Cu1 3 1.920(4) no
Cu1 Cl4 3 2.445(2) no

loop_
_geom_contact_atom_site_label_1
_geom_contact_atom_site_label_2
_geom_contact_distance
_geom_contact_site_symmetry_2
_geom_contact_publ_flag
Cu1 Cu2 3.0830(10) . yes
Cu1 Cu1 3.1950(10) 3 yes
Cu1 Cu2 3.1330(10) 3 yes
Cu2 Cu2 3.1640(10) 3 yes
